data_7128074
loop_
_publ_author_name
'Kundu, Gargi'
'Ajithkumar, V. S.'
'Bisai, Milan Kumar'
'Tothadi, Srinu'
'Das, Tamal'
'Vanka, Kumar'
'Sen, Sakya S.'

_publ_section_title
;
 Diverse reactivity of carbenes and silylenes towards fluoropyridines.
;
_journal_issue 36
_journal_name_full 'Chemical communications (Cambridge, England)'
_journal_page_first 4428
_journal_page_last 4431
_journal_paper_doi 10.1039/d1cc01401c
_journal_volume 57
_journal_year 2021
_chemical_formula_moiety 'C29 H50 F5 N3 Si5'
_chemical_formula_sum 'C29 H50 F5 N3 Si5'
_chemical_formula_weight 676.17
_space_group_crystal_system orthorhombic
_space_group_IT_number 61
_space_group_name_Hall '-P 2ac 2ab'
_space_group_name_H-M_alt 'P b c a'
_atom_sites_solution_hydrogens geom
_audit_creation_date 2021-02-11
_audit_creation_method
;
Olex2 1.2
(compiled 2018.05.29 svn.r3508 for OlexSys, GUI svn.r5506)
;
_audit_update_record
;
2021-03-12 deposited with the CCDC.	2021-03-25 downloaded from the CCDC.
;
_cell_angle_alpha 90
_cell_angle_beta 90
_cell_angle_gamma 90
_cell_formula_units_Z 16
_cell_length_a 24.4829(10)
_cell_length_b 13.9216(7)
_cell_length_c 42.4462(19)
_cell_measurement_reflns_used 9733
_cell_measurement_temperature 100(2)
_cell_measurement_theta_max 28.23
_cell_measurement_theta_min 2.54
_cell_volume 14467.4(11)
_computing_cell_refinement 'SAINT v8.37A (Bruker, 2015)'
_computing_data_reduction 'SAINT v8.37A (Bruker, 2015)'
_computing_molecular_graphics 'Olex2 (Dolomanov et al., 2009)'
_computing_publication_material 'Olex2 (Dolomanov et al., 2009)'
_computing_structure_refinement 'ShelXL (Sheldrick, 2015)'
_computing_structure_solution 'SHELXT 2014/5 (Sheldrick, 2014)'
_diffrn_ambient_temperature 100
_diffrn_measured_fraction_theta_full 0.999
_diffrn_measured_fraction_theta_max 0.998
_diffrn_measurement_device_type 'Bruker D8 VENTURE Kappa Duo PHOTON II CPAD'
_diffrn_measurement_method '\f and \w scans'
_diffrn_radiation_type MoK\a
_diffrn_radiation_wavelength 0.71073
_diffrn_reflns_av_R_equivalents 0.1309
_diffrn_reflns_av_unetI/netI 0.0343
_diffrn_reflns_Laue_measured_fraction_full 0.999
_diffrn_reflns_Laue_measured_fraction_max 0.998
_diffrn_reflns_limit_h_max 32
_diffrn_reflns_limit_h_min -32
_diffrn_reflns_limit_k_max 18
_diffrn_reflns_limit_k_min -18
_diffrn_reflns_limit_l_max 56
_diffrn_reflns_limit_l_min -56
_diffrn_reflns_number 756293
_diffrn_reflns_point_group_measured_fraction_full 0.999
_diffrn_reflns_point_group_measured_fraction_max 0.998
_diffrn_reflns_theta_full 25.242
_diffrn_reflns_theta_max 28.358
_diffrn_reflns_theta_min 1.920
_diffrn_standards_number 0
_exptl_absorpt_coefficient_mu 0.247
_exptl_absorpt_correction_T_max 0.7457
_exptl_absorpt_correction_T_min 0.5322
_exptl_absorpt_correction_type multi-scan
_exptl_absorpt_process_details
'SADABS-2014/5 (Bruker,2014/5) was used for absorption correction. wR2(int) was 0.1471 before and 0.0843 after correction. The Ratio of minimum to maximum transmission is 0.7137. The \l/2 correction factor is Not present.'
_exptl_crystal_colour colourless
_exptl_crystal_colour_primary colourless
_exptl_crystal_density_diffrn 1.242
_exptl_crystal_description block
_exptl_crystal_F_000 5760
_exptl_crystal_size_max 0.18
_exptl_crystal_size_mid 0.12
_exptl_crystal_size_min 0.06
_refine_diff_density_max 0.518
_refine_diff_density_min -0.324
_refine_diff_density_rms 0.058
_refine_ls_extinction_method none
_refine_ls_goodness_of_fit_ref 1.145
_refine_ls_hydrogen_treatment constr
_refine_ls_matrix_type full
_refine_ls_number_parameters 787
_refine_ls_number_reflns 18052
_refine_ls_number_restraints 0
_refine_ls_restrained_S_all 1.145
_refine_ls_R_factor_all 0.0512
_refine_ls_R_factor_gt 0.0425
_refine_ls_shift/su_max 0.003
_refine_ls_shift/su_mean 0.000
_refine_ls_structure_factor_coef Fsqd
_refine_ls_weighting_details 'w=1/[\s^2^(Fo^2^)+(0.0256P)^2^+13.6014P] where P=(Fo^2^+2Fc^2^)/3'
_refine_ls_weighting_scheme calc
_refine_ls_wR_factor_gt 0.0972
_refine_ls_wR_factor_ref 0.1014
_reflns_Friedel_coverage 0.000
_reflns_number_gt 15702
_reflns_number_total 18052
_reflns_threshold_expression 'I > 2\s(I)'
_cod_data_source_file d1cc01401c2.cif
_cod_data_source_block platon_pl
_cod_depositor_comments 'Adding full bibliography for 7128070--7128074.cif.'
_cod_database_code 7128074
_shelx_shelxl_version_number 2016/6
_shelx_space_group_comment
;
The symmetry employed for this shelxl refinement is uniquely defined
by the following loop, which should always be used as a source of
symmetry information in preference to the above space-group names.
They are only intended as comments.
;
_olex2_refinement_description
;
1. Fixed Uiso
 At 1.2 times of:
  All C(H) groups
 At 1.5 times of:
  All C(H,H,H) groups
2.a Aromatic/amide H refined with riding coordinates:
 C3(H3), C4(H4), C5(H5), C6(H6), C7(H7), C32(H32), C33(H33), C34(H34),
 C35(H35), C36(H36)
2.b Idealised Me refined as rotating group:
 C9(H9A,H9B,H9C), C10(H10A,H10B,H10C), C11(H11A,H11B,H11C), C13(H13A,H13B,
 H13C), C14(H14A,H14B,H14C), C15(H15A,H15B,H15C), C21(H21A,H21B,H21C), C22(H22A,
 H22B,H22C), C23(H23A,H23B,H23C), C24(H24A,H24B,H24C), C25(H25A,H25B,H25C),
 C26(H26A,H26B,H26C), C27(H27A,H27B,H27C), C28(H28A,H28B,H28C), C29(H29A,H29B,
 H29C), C38(H38A,H38B,H38C), C39(H39A,H39B,H39C), C40(H40A,H40B,H40C), C42(H42A,
 H42B,H42C), C43(H43A,H43B,H43C), C44(H44A,H44B,H44C), C50(H50A,H50B,H50C),
 C51(H51A,H51B,H51C), C52(H52A,H52B,H52C), C53(H53A,H53B,H53C), C54(H54A,H54B,
 H54C), C55(H55A,H55B,H55C), C56(H56A,H56B,H56C), C57(H57A,H57B,H57C), C58(H58A,
 H58B,H58C)
;
_olex2_submission_special_instructions 'No special instructions were received'

loop_
_space_group_symop_operation_xyz
'x, y, z'
'-x+1/2, -y, z+1/2'
'x+1/2, -y+1/2, -z'
'-x, y+1/2, -z+1/2'
'-x, -y, -z'
'x-1/2, y, -z-1/2'
'-x-1/2, y-1/2, z'
'x, -y-1/2, z-1/2'

loop_
_atom_site_label
_atom_site_type_symbol
_atom_site_fract_x
_atom_site_fract_y
_atom_site_fract_z
_atom_site_U_iso_or_equiv
_atom_site_adp_type
_atom_site_occupancy
_atom_site_site_symmetry_order
_atom_site_calc_flag
_atom_site_refinement_flags_posn
_atom_site_refinement_flags_adp
_atom_site_refinement_flags_occupancy
_atom_site_disorder_assembly
_atom_site_disorder_group
Si1 Si 0.67441(2) 0.26768(3) 0.50338(2) 0.01069(8) Uani 1 1 d . . . . .
Si2 Si 0.62679(2) 0.21096(3) 0.54905(2) 0.01111(8) Uani 1 1 d . . . . .
Si3 Si 0.53073(2) 0.21314(3) 0.54153(2) 0.01420(9) Uani 1 1 d . . . . .
Si4 Si 0.64097(2) 0.32320(3) 0.59066(2) 0.01449(9) Uani 1 1 d . . . . .
Si5 Si 0.64522(2) 0.05861(4) 0.57196(2) 0.02112(10) Uani 1 1 d . . . . .
F1 F 0.69212(4) 0.37167(7) 0.51914(2) 0.01597(19) Uani 1 1 d . . . . .
F2 F 0.77053(4) 0.21723(9) 0.54881(2) 0.0255(2) Uani 1 1 d . . . . .
F3 F 0.87735(4) 0.19539(9) 0.53686(2) 0.0274(2) Uani 1 1 d . . . . .
F4 F 0.85389(4) 0.25321(9) 0.43335(2) 0.0253(2) Uani 1 1 d . . . . .
F5 F 0.74682(4) 0.28024(8) 0.43999(2) 0.0209(2) Uani 1 1 d . . . . .
N1 N 0.63517(5) 0.31559(9) 0.47049(3) 0.0128(3) Uani 1 1 d . . . . .
N2 N 0.65656(5) 0.16580(9) 0.47114(3) 0.0125(2) Uani 1 1 d . . . . .
N3 N 0.86537(5) 0.22345(11) 0.48509(3) 0.0176(3) Uani 1 1 d . . . . .
C1 C 0.63277(6) 0.23201(11) 0.45403(4) 0.0129(3) Uani 1 1 d . . . . .
C2 C 0.61042(7) 0.22087(12) 0.42153(4) 0.0174(3) Uani 1 1 d . . . . .
C3 C 0.64147(7) 0.25273(14) 0.39601(4) 0.0220(4) Uani 1 1 d . . . . .
H3 H 0.676568 0.279819 0.399475 0.026 Uiso 1 1 calc R . . . .
C4 C 0.62112(8) 0.24492(15) 0.36544(4) 0.0279(4) Uani 1 1 d . . . . .
H4 H 0.642251 0.266945 0.348110 0.033 Uiso 1 1 calc R . . . .
C5 C 0.57004(8) 0.20500(16) 0.36036(4) 0.0311(5) Uani 1 1 d . . . . .
H5 H 0.555950 0.200376 0.339561 0.037 Uiso 1 1 calc R . . . .
C6 C 0.53952(8) 0.17185(15) 0.38555(5) 0.0286(4) Uani 1 1 d . . . . .
H6 H 0.504755 0.143628 0.381919 0.034 Uiso 1 1 calc R . . . .
C7 C 0.55938(7) 0.17955(13) 0.41616(4) 0.0214(4) Uani 1 1 d . . . . .
H7 H 0.538221 0.156706 0.433355 0.026 Uiso 1 1 calc R . . . .
C8 C 0.61157(7) 0.41126(12) 0.46190(4) 0.0166(3) Uani 1 1 d . . . . .
C9 C 0.64960(9) 0.46369(14) 0.43923(5) 0.0307(4) Uani 1 1 d . . . . .
H9A H 0.650725 0.429281 0.419101 0.046 Uiso 1 1 calc GR . . . .
H9B H 0.686421 0.466362 0.448250 0.046 Uiso 1 1 calc GR . . . .
H9C H 0.636104 0.529118 0.435778 0.046 Uiso 1 1 calc GR . . . .
C10 C 0.55457(8) 0.40119(14) 0.44750(6) 0.0327(5) Uani 1 1 d . . . . .
H10A H 0.531770 0.361352 0.461261 0.049 Uiso 1 1 calc GR . . . .
H10B H 0.557450 0.370871 0.426731 0.049 Uiso 1 1 calc GR . . . .
H10C H 0.537987 0.464902 0.445287 0.049 Uiso 1 1 calc GR . . . .
C11 C 0.60646(9) 0.47219(13) 0.49171(4) 0.0270(4) Uani 1 1 d . . . . .
H11A H 0.642949 0.490375 0.499089 0.041 Uiso 1 1 calc GR . . . .
H11B H 0.587837 0.435027 0.508115 0.041 Uiso 1 1 calc GR . . . .
H11C H 0.585309 0.530232 0.487036 0.041 Uiso 1 1 calc GR . . . .
C12 C 0.66905(7) 0.06441(12) 0.46273(4) 0.0166(3) Uani 1 1 d . . . . .
C13 C 0.70779(7) 0.02691(12) 0.48824(4) 0.0209(3) Uani 1 1 d . . . . .
H13A H 0.692772 0.041835 0.509075 0.031 Uiso 1 1 calc GR . . . .
H13B H 0.743562 0.057690 0.485919 0.031 Uiso 1 1 calc GR . . . .
H13C H 0.711833 -0.042811 0.486056 0.031 Uiso 1 1 calc GR . . . .
C14 C 0.69754(8) 0.05492(14) 0.43071(4) 0.0248(4) Uani 1 1 d . . . . .
H14A H 0.730001 0.096086 0.430327 0.037 Uiso 1 1 calc GR . . . .
H14B H 0.672391 0.074675 0.413956 0.037 Uiso 1 1 calc GR . . . .
H14C H 0.708424 -0.012053 0.427386 0.037 Uiso 1 1 calc GR . . . .
C15 C 0.61671(8) 0.00479(13) 0.46295(5) 0.0294(4) Uani 1 1 d . . . . .
H15A H 0.592331 0.027259 0.446185 0.044 Uiso 1 1 calc GR . . . .
H15B H 0.598488 0.011796 0.483376 0.044 Uiso 1 1 calc GR . . . .
H15C H 0.625721 -0.062948 0.459422 0.044 Uiso 1 1 calc GR . . . .
C16 C 0.75134(6) 0.24556(11) 0.49487(4) 0.0127(3) Uani 1 1 d . . . . .
C17 C 0.78807(6) 0.22615(12) 0.51891(4) 0.0162(3) Uani 1 1 d . . . . .
C18 C 0.84332(6) 0.21510(13) 0.51309(4) 0.0177(3) Uani 1 1 d . . . . .
C19 C 0.83169(7) 0.24368(12) 0.46200(4) 0.0164(3) Uani 1 1 d . . . . .
C20 C 0.77604(6) 0.25601(12) 0.46573(4) 0.0141(3) Uani 1 1 d . . . . .
C21 C 0.50880(7) 0.16092(15) 0.50287(4) 0.0244(4) Uani 1 1 d . . . . .
H21A H 0.527770 0.194058 0.485692 0.037 Uiso 1 1 calc GR . . . .
H21B H 0.469277 0.168993 0.500375 0.037 Uiso 1 1 calc GR . . . .
H21C H 0.517891 0.092382 0.502334 0.037 Uiso 1 1 calc GR . . . .
C22 C 0.50140(7) 0.33724(13) 0.54406(5) 0.0224(4) Uani 1 1 d . . . . .
H22A H 0.461465 0.333330 0.544961 0.034 Uiso 1 1 calc GR . . . .
H22B H 0.512335 0.374207 0.525446 0.034 Uiso 1 1 calc GR . . . .
H22C H 0.515061 0.369087 0.563079 0.034 Uiso 1 1 calc GR . . . .
C23 C 0.49593(7) 0.14238(14) 0.57339(4) 0.0244(4) Uani 1 1 d . . . . .
H23A H 0.506607 0.074718 0.571792 0.037 Uiso 1 1 calc GR . . . .
H23B H 0.456245 0.147956 0.570985 0.037 Uiso 1 1 calc GR . . . .
H23C H 0.506767 0.167549 0.594028 0.037 Uiso 1 1 calc GR . . . .
C24 C 0.63765(7) 0.45169(13) 0.57807(4) 0.0218(3) Uani 1 1 d . . . . .
H24A H 0.666590 0.464508 0.562683 0.033 Uiso 1 1 calc GR . . . .
H24B H 0.642616 0.493350 0.596459 0.033 Uiso 1 1 calc GR . . . .
H24C H 0.601997 0.464607 0.568464 0.033 Uiso 1 1 calc GR . . . .
C25 C 0.70825(7) 0.30162(14) 0.61089(4) 0.0211(3) Uani 1 1 d . . . . .
H25A H 0.713107 0.348786 0.627799 0.032 Uiso 1 1 calc GR . . . .
H25B H 0.738002 0.308115 0.595591 0.032 Uiso 1 1 calc GR . . . .
H25C H 0.708692 0.236704 0.619822 0.032 Uiso 1 1 calc GR . . . .
C26 C 0.58585(7) 0.31168(15) 0.62141(4) 0.0244(4) Uani 1 1 d . . . . .
H26A H 0.550332 0.326528 0.611936 0.037 Uiso 1 1 calc GR . . . .
H26B H 0.593123 0.356649 0.638670 0.037 Uiso 1 1 calc GR . . . .
H26C H 0.585417 0.245888 0.629612 0.037 Uiso 1 1 calc GR . . . .
C27 C 0.71954(9) 0.02904(17) 0.57594(5) 0.0369(5) Uani 1 1 d . . . . .
H27A H 0.723659 -0.030801 0.587864 0.055 Uiso 1 1 calc GR . . . .
H27B H 0.738200 0.081246 0.587080 0.055 Uiso 1 1 calc GR . . . .
H27C H 0.735650 0.021212 0.554961 0.055 Uiso 1 1 calc GR . . . .
C28 C 0.61845(9) 0.05858(16) 0.61347(5) 0.0311(4) Uani 1 1 d . . . . .
H28A H 0.637400 0.108017 0.625752 0.047 Uiso 1 1 calc GR . . . .
H28B H 0.624825 -0.004487 0.623046 0.047 Uiso 1 1 calc GR . . . .
H28C H 0.579184 0.072207 0.613262 0.047 Uiso 1 1 calc GR . . . .
C29 C 0.61032(10) -0.04544(14) 0.55180(5) 0.0352(5) Uani 1 1 d . . . . .
H29A H 0.572032 -0.029007 0.547761 0.053 Uiso 1 1 calc GR . . . .
H29B H 0.612072 -0.102279 0.565384 0.053 Uiso 1 1 calc GR . . . .
H29C H 0.628724 -0.059068 0.531793 0.053 Uiso 1 1 calc GR . . . .
Si6 Si 0.32842(2) 0.28461(3) 0.74784(2) 0.01088(8) Uani 1 1 d . . . . .
Si7 Si 0.37438(2) 0.23850(3) 0.70041(2) 0.01111(8) Uani 1 1 d . . . . .
Si8 Si 0.36475(2) 0.36097(3) 0.66151(2) 0.01604(9) Uani 1 1 d . . . . .
Si9 Si 0.35027(2) 0.09568(4) 0.67290(2) 0.02126(10) Uani 1 1 d . . . . .
Si10 Si 0.47007(2) 0.23365(3) 0.70953(2) 0.01353(9) Uani 1 1 d . . . . .
F6 F 0.31571(4) 0.39602(7) 0.73633(2) 0.01640(19) Uani 1 1 d . . . . .
F7 F 0.25450(4) 0.27437(8) 0.81084(2) 0.0206(2) Uani 1 1 d . . . . .
F8 F 0.14815(4) 0.23842(9) 0.81570(2) 0.0250(2) Uani 1 1 d . . . . .
F9 F 0.12608(4) 0.22714(9) 0.71039(2) 0.0281(3) Uani 1 1 d . . . . .
F10 F 0.23219(4) 0.26275(9) 0.70002(2) 0.0259(2) Uani 1 1 d . . . . .
N4 N 0.36781(5) 0.31615(9) 0.78258(3) 0.0118(2) Uani 1 1 d . . . . .
N5 N 0.34233(5) 0.16957(9) 0.77663(3) 0.0126(2) Uani 1 1 d . . . . .
N6 N 0.13738(5) 0.23097(11) 0.76302(3) 0.0171(3) Uani 1 1 d . . . . .
C30 C 0.36691(6) 0.22802(11) 0.79628(4) 0.0122(3) Uani 1 1 d . . . . .
C31 C 0.38718(7) 0.20436(12) 0.82849(4) 0.0162(3) Uani 1 1 d . . . . .
C32 C 0.35556(7) 0.22959(13) 0.85463(4) 0.0209(3) Uani 1 1 d . . . . .
H32 H 0.321586 0.261385 0.851770 0.025 Uiso 1 1 calc R . . . .
C33 C 0.37391(8) 0.20806(15) 0.88485(4) 0.0261(4) Uani 1 1 d . . . . .
H33 H 0.352282 0.224679 0.902612 0.031 Uiso 1 1 calc R . . . .
C34 C 0.42368(8) 0.16242(15) 0.88906(4) 0.0288(4) Uani 1 1 d . . . . .
H34 H 0.436323 0.148470 0.909721 0.035 Uiso 1 1 calc R . . . .
C35 C 0.45496(8) 0.13715(15) 0.86323(5) 0.0271(4) Uani 1 1 d . . . . .
H35 H 0.488911 0.105387 0.866215 0.033 Uiso 1 1 calc R . . . .
C36 C 0.43699(7) 0.15800(13) 0.83286(4) 0.0201(3) Uani 1 1 d . . . . .
H36 H 0.458643 0.140643 0.815178 0.024 Uiso 1 1 calc R . . . .
C37 C 0.38996(7) 0.40913(11) 0.79448(4) 0.0148(3) Uani 1 1 d . . . . .
C38 C 0.34283(8) 0.46827(13) 0.80784(4) 0.0237(4) Uani 1 1 d . . . . .
H38A H 0.315291 0.478402 0.791425 0.036 Uiso 1 1 calc GR . . . .
H38B H 0.356632 0.530543 0.815098 0.036 Uiso 1 1 calc GR . . . .
H38C H 0.326332 0.433839 0.825591 0.036 Uiso 1 1 calc GR . . . .
C39 C 0.43420(7) 0.39650(13) 0.81978(4) 0.0210(3) Uani 1 1 d . . . . .
H39A H 0.417927 0.368281 0.838731 0.032 Uiso 1 1 calc GR . . . .
H39B H 0.449993 0.459223 0.824957 0.032 Uiso 1 1 calc GR . . . .
H39C H 0.462913 0.353937 0.811785 0.032 Uiso 1 1 calc GR . . . .
C40 C 0.41703(9) 0.46211(14) 0.76708(4) 0.0304(4) Uani 1 1 d . . . . .
H40A H 0.447642 0.423878 0.759072 0.046 Uiso 1 1 calc GR . . . .
H40B H 0.430530 0.524526 0.774381 0.046 Uiso 1 1 calc GR . . . .
H40C H 0.390276 0.471896 0.750205 0.046 Uiso 1 1 calc GR . . . .
C41 C 0.32841(7) 0.06690(12) 0.78120(4) 0.0172(3) Uani 1 1 d . . . . .
C42 C 0.28590(7) 0.04254(12) 0.75600(4) 0.0194(3) Uani 1 1 d . . . . .
H42A H 0.250836 0.071826 0.761629 0.029 Uiso 1 1 calc GR . . . .
H42B H 0.281619 -0.027332 0.754663 0.029 Uiso 1 1 calc GR . . . .
H42C H 0.298032 0.067519 0.735583 0.029 Uiso 1 1 calc GR . . . .
C43 C 0.30384(8) 0.04409(14) 0.81369(4) 0.0260(4) Uani 1 1 d . . . . .
H43A H 0.332107 0.050752 0.829886 0.039 Uiso 1 1 calc GR . . . .
H43B H 0.289840 -0.021864 0.813766 0.039 Uiso 1 1 calc GR . . . .
H43C H 0.273905 0.088828 0.818117 0.039 Uiso 1 1 calc GR . . . .
C44 C 0.37971(8) 0.00563(13) 0.77605(6) 0.0312(5) Uani 1 1 d . . . . .
H44A H 0.396708 0.023162 0.755952 0.047 Uiso 1 1 calc GR . . . .
H44B H 0.369581 -0.062464 0.775649 0.047 Uiso 1 1 calc GR . . . .
H44C H 0.405601 0.017046 0.793250 0.047 Uiso 1 1 calc GR . . . .
C45 C 0.25087(6) 0.26472(11) 0.75482(4) 0.0130(3) Uani 1 1 d . . . . .
C46 C 0.22571(6) 0.26077(12) 0.78409(4) 0.0136(3) Uani 1 1 d . . . . .
C47 C 0.17054(6) 0.24333(12) 0.78697(4) 0.0155(3) Uani 1 1 d . . . . .
C48 C 0.15960(6) 0.23779(13) 0.73498(4) 0.0174(3) Uani 1 1 d . . . . .
C49 C 0.21461(6) 0.25545(12) 0.72995(4) 0.0162(3) Uani 1 1 d . . . . .
C50 C 0.36988(8) 0.48631(13) 0.67748(4) 0.0237(4) Uani 1 1 d . . . . .
H50A H 0.367474 0.532447 0.660099 0.036 Uiso 1 1 calc GR . . . .
H50B H 0.404914 0.494231 0.688349 0.036 Uiso 1 1 calc GR . . . .
H50C H 0.339947 0.497732 0.692344 0.036 Uiso 1 1 calc GR . . . .
C51 C 0.42118(7) 0.35091(15) 0.63148(4) 0.0248(4) Uani 1 1 d . . . . .
H51A H 0.420186 0.287062 0.621773 0.037 Uiso 1 1 calc GR . . . .
H51B H 0.456527 0.360427 0.641851 0.037 Uiso 1 1 calc GR . . . .
H51C H 0.416165 0.400029 0.615191 0.037 Uiso 1 1 calc GR . . . .
C52 C 0.29862(7) 0.35032(15) 0.63922(4) 0.0255(4) Uani 1 1 d . . . . .
H52A H 0.267936 0.355682 0.653943 0.038 Uiso 1 1 calc GR . . . .
H52B H 0.297154 0.287903 0.628581 0.038 Uiso 1 1 calc GR . . . .
H52C H 0.296327 0.401815 0.623540 0.038 Uiso 1 1 calc GR . . . .
C53 C 0.38189(8) 0.09994(15) 0.63255(4) 0.0290(4) Uani 1 1 d . . . . .
H53A H 0.375376 0.038864 0.621707 0.044 Uiso 1 1 calc GR . . . .
H53B H 0.421301 0.110764 0.634501 0.044 Uiso 1 1 calc GR . . . .
H53C H 0.365486 0.152426 0.620418 0.044 Uiso 1 1 calc GR . . . .
C54 C 0.27474(8) 0.08366(18) 0.66582(5) 0.0394(6) Uani 1 1 d . . . . .
H54A H 0.267842 0.027885 0.652310 0.059 Uiso 1 1 calc GR . . . .
H54B H 0.261090 0.141817 0.655466 0.059 Uiso 1 1 calc GR . . . .
H54C H 0.255926 0.075014 0.686004 0.059 Uiso 1 1 calc GR . . . .
C55 C 0.37476(10) -0.01993(14) 0.69061(5) 0.0376(5) Uani 1 1 d . . . . .
H55A H 0.354379 -0.032985 0.710018 0.056 Uiso 1 1 calc GR . . . .
H55B H 0.413786 -0.014775 0.695470 0.056 Uiso 1 1 calc GR . . . .
H55C H 0.368928 -0.072453 0.675616 0.056 Uiso 1 1 calc GR . . . .
C56 C 0.48774(7) 0.18732(14) 0.74965(4) 0.0223(4) Uani 1 1 d . . . . .
H56A H 0.527525 0.186672 0.752199 0.033 Uiso 1 1 calc GR . . . .
H56B H 0.473508 0.121943 0.752074 0.033 Uiso 1 1 calc GR . . . .
H56C H 0.471450 0.229084 0.765684 0.033 Uiso 1 1 calc GR . . . .
C57 C 0.50449(7) 0.35380(13) 0.70500(5) 0.0223(4) Uani 1 1 d . . . . .
H57A H 0.480850 0.404172 0.713614 0.033 Uiso 1 1 calc GR . . . .
H57B H 0.511232 0.366394 0.682616 0.033 Uiso 1 1 calc GR . . . .
H57C H 0.539289 0.353379 0.716400 0.033 Uiso 1 1 calc GR . . . .
C58 C 0.50324(7) 0.15352(13) 0.67960(4) 0.0202(3) Uani 1 1 d . . . . .
H58A H 0.542592 0.150259 0.683683 0.030 Uiso 1 1 calc GR . . . .
H58B H 0.496965 0.179479 0.658444 0.030 Uiso 1 1 calc GR . . . .
H58C H 0.487492 0.088948 0.681026 0.030 Uiso 1 1 calc GR . . . .

loop_
_atom_site_aniso_label
_atom_site_aniso_U_11
_atom_site_aniso_U_22
_atom_site_aniso_U_33
_atom_site_aniso_U_23
_atom_site_aniso_U_13
_atom_site_aniso_U_12
Si1 0.01013(18) 0.01173(19) 0.01021(19) 0.00008(15) 0.00005(14) -0.00001(15)
Si2 0.00983(18) 0.0124(2) 0.01115(19) 0.00165(15) 0.00038(14) 0.00078(15)
Si3 0.00984(19) 0.0162(2) 0.0165(2) -0.00026(17) 0.00048(15) -0.00096(16)
Si4 0.01180(19) 0.0197(2) 0.01197(19) -0.00164(17) 0.00080(15) -0.00012(16)
Si5 0.0255(2) 0.0177(2) 0.0202(2) 0.00851(18) 0.00107(18) 0.00452(19)
F1 0.0158(4) 0.0153(5) 0.0168(4) -0.0030(4) 0.0005(3) -0.0025(4)
F2 0.0171(5) 0.0482(7) 0.0113(5) 0.0026(4) 0.0011(4) 0.0034(5)
F3 0.0148(5) 0.0465(7) 0.0209(5) 0.0004(5) -0.0062(4) 0.0062(5)
F4 0.0204(5) 0.0380(6) 0.0174(5) 0.0004(4) 0.0094(4) -0.0013(5)
F5 0.0177(5) 0.0318(6) 0.0131(4) 0.0046(4) -0.0003(4) 0.0000(4)
N1 0.0153(6) 0.0109(6) 0.0121(6) 0.0003(5) -0.0007(5) 0.0020(5)
N2 0.0120(6) 0.0113(6) 0.0142(6) -0.0014(5) -0.0013(5) 0.0011(5)
N3 0.0128(6) 0.0199(7) 0.0200(7) -0.0042(6) 0.0026(5) 0.0000(5)
C1 0.0116(7) 0.0140(7) 0.0132(7) -0.0009(6) -0.0002(5) -0.0001(6)
C2 0.0200(8) 0.0185(8) 0.0138(7) -0.0043(6) -0.0051(6) 0.0057(6)
C3 0.0236(8) 0.0262(9) 0.0161(8) -0.0023(7) -0.0034(7) 0.0059(7)
C4 0.0353(10) 0.0350(11) 0.0132(8) -0.0037(7) -0.0035(7) 0.0129(9)
C5 0.0349(10) 0.0407(12) 0.0177(8) -0.0134(8) -0.0117(8) 0.0168(9)
C6 0.0237(9) 0.0338(11) 0.0283(10) -0.0141(8) -0.0129(7) 0.0098(8)
C7 0.0205(8) 0.0214(9) 0.0223(8) -0.0078(7) -0.0061(7) 0.0046(7)
C8 0.0210(8) 0.0110(7) 0.0177(8) 0.0030(6) -0.0049(6) 0.0018(6)
C9 0.0430(12) 0.0200(9) 0.0290(10) 0.0088(8) 0.0051(9) -0.0025(8)
C10 0.0267(10) 0.0174(9) 0.0541(13) -0.0035(9) -0.0193(9) 0.0079(7)
C11 0.0394(11) 0.0163(8) 0.0254(9) -0.0011(7) -0.0016(8) 0.0112(8)
C12 0.0164(7) 0.0121(7) 0.0213(8) -0.0041(6) -0.0019(6) 0.0029(6)
C13 0.0233(8) 0.0143(8) 0.0252(9) -0.0023(7) -0.0042(7) 0.0071(6)
C14 0.0309(9) 0.0236(9) 0.0199(8) -0.0095(7) -0.0020(7) 0.0099(7)
C15 0.0217(9) 0.0137(8) 0.0529(13) -0.0029(8) -0.0065(8) -0.0009(7)
C16 0.0122(7) 0.0128(7) 0.0132(7) -0.0026(6) 0.0007(6) -0.0009(5)
C17 0.0148(7) 0.0224(8) 0.0114(7) -0.0013(6) 0.0011(6) -0.0005(6)
C18 0.0130(7) 0.0222(8) 0.0178(8) -0.0017(6) -0.0034(6) 0.0019(6)
C19 0.0161(7) 0.0171(8) 0.0159(7) -0.0033(6) 0.0052(6) -0.0014(6)
C20 0.0145(7) 0.0150(7) 0.0128(7) 0.0000(6) -0.0005(6) -0.0009(6)
C21 0.0166(8) 0.0319(10) 0.0246(9) -0.0060(8) -0.0018(7) -0.0014(7)
C22 0.0141(7) 0.0216(9) 0.0314(9) -0.0015(7) -0.0012(7) 0.0030(6)
C23 0.0169(8) 0.0309(10) 0.0254(9) 0.0026(8) 0.0039(7) -0.0067(7)
C24 0.0240(8) 0.0194(8) 0.0220(8) -0.0065(7) 0.0008(7) 0.0017(7)
C25 0.0160(8) 0.0300(9) 0.0172(8) -0.0013(7) -0.0018(6) -0.0010(7)
C26 0.0173(8) 0.0391(11) 0.0168(8) -0.0026(7) 0.0037(6) -0.0004(7)
C27 0.0340(11) 0.0409(12) 0.0357(11) 0.0155(10) -0.0009(9) 0.0195(9)
C28 0.0388(11) 0.0327(11) 0.0219(9) 0.0133(8) 0.0015(8) -0.0003(9)
C29 0.0521(13) 0.0180(9) 0.0356(11) 0.0064(8) 0.0051(10) -0.0034(9)
Si6 0.00984(18) 0.01142(19) 0.01137(19) -0.00175(15) 0.00114(14) 0.00042(15)
Si7 0.00955(18) 0.01149(19) 0.01230(19) -0.00238(15) 0.00156(14) -0.00058(15)
Si8 0.0144(2) 0.0195(2) 0.0143(2) 0.00184(17) 0.00100(16) 0.00197(17)
Si9 0.0232(2) 0.0199(2) 0.0207(2) -0.01007(19) 0.00670(18) -0.00769(19)
Si10 0.00928(18) 0.0145(2) 0.0168(2) 0.00031(16) 0.00209(15) 0.00056(15)
F6 0.0180(4) 0.0147(5) 0.0165(5) 0.0004(4) 0.0022(4) 0.0043(4)
F7 0.0147(4) 0.0350(6) 0.0121(4) -0.0043(4) -0.0004(4) 0.0004(4)
F8 0.0179(5) 0.0415(7) 0.0156(5) 0.0002(4) 0.0079(4) -0.0024(5)
F9 0.0150(5) 0.0508(8) 0.0184(5) -0.0021(5) -0.0047(4) -0.0043(5)
F10 0.0166(5) 0.0500(7) 0.0113(5) 0.0005(5) 0.0017(4) -0.0018(5)
N4 0.0132(6) 0.0103(6) 0.0120(6) -0.0013(5) 0.0003(5) -0.0011(5)
N5 0.0107(6) 0.0111(6) 0.0160(6) -0.0003(5) 0.0003(5) -0.0010(5)
N6 0.0123(6) 0.0209(7) 0.0180(7) -0.0011(6) 0.0016(5) 0.0003(5)
C30 0.0093(6) 0.0124(7) 0.0149(7) -0.0004(6) 0.0019(5) 0.0002(5)
C31 0.0178(7) 0.0158(8) 0.0151(7) 0.0019(6) -0.0021(6) -0.0050(6)
C32 0.0196(8) 0.0250(9) 0.0180(8) 0.0017(7) -0.0014(6) -0.0053(7)
C33 0.0287(9) 0.0340(10) 0.0157(8) 0.0040(7) -0.0014(7) -0.0119(8)
C34 0.0313(10) 0.0352(11) 0.0200(9) 0.0125(8) -0.0082(7) -0.0134(8)
C35 0.0223(9) 0.0297(10) 0.0293(10) 0.0114(8) -0.0092(7) -0.0045(8)
C36 0.0186(8) 0.0191(8) 0.0227(8) 0.0057(7) -0.0035(6) -0.0044(6)
C37 0.0196(8) 0.0100(7) 0.0149(7) -0.0028(6) -0.0012(6) -0.0027(6)
C38 0.0270(9) 0.0185(8) 0.0256(9) -0.0095(7) -0.0067(7) 0.0062(7)
C39 0.0197(8) 0.0159(8) 0.0276(9) -0.0029(7) -0.0074(7) -0.0036(6)
C40 0.0471(12) 0.0232(10) 0.0209(9) -0.0005(7) 0.0028(8) -0.0201(9)
C41 0.0163(7) 0.0101(7) 0.0252(8) 0.0002(6) -0.0003(6) -0.0028(6)
C42 0.0198(8) 0.0149(8) 0.0236(8) -0.0036(6) 0.0013(6) -0.0066(6)
C43 0.0320(10) 0.0209(9) 0.0250(9) 0.0075(7) -0.0030(7) -0.0121(8)
C44 0.0210(9) 0.0128(8) 0.0597(14) -0.0045(9) -0.0031(9) 0.0014(7)
C45 0.0112(6) 0.0125(7) 0.0152(7) -0.0003(6) 0.0013(6) 0.0009(5)
C46 0.0133(7) 0.0157(7) 0.0119(7) -0.0010(6) -0.0005(5) 0.0019(6)
C47 0.0154(7) 0.0174(8) 0.0139(7) 0.0000(6) 0.0048(6) 0.0009(6)
C48 0.0129(7) 0.0236(8) 0.0156(8) -0.0018(6) -0.0025(6) -0.0006(6)
C49 0.0147(7) 0.0216(8) 0.0123(7) -0.0002(6) 0.0027(6) 0.0016(6)
C50 0.0280(9) 0.0198(9) 0.0232(9) 0.0048(7) 0.0013(7) 0.0023(7)
C51 0.0232(9) 0.0321(10) 0.0191(8) 0.0053(7) 0.0044(7) 0.0017(8)
C52 0.0209(8) 0.0346(11) 0.0210(9) 0.0027(8) -0.0036(7) 0.0051(8)
C53 0.0332(10) 0.0335(11) 0.0204(9) -0.0113(8) 0.0048(7) -0.0064(8)
C54 0.0289(10) 0.0504(14) 0.0390(12) -0.0231(10) 0.0053(9) -0.0212(10)
C55 0.0572(14) 0.0165(9) 0.0390(12) -0.0075(8) 0.0227(10) -0.0013(9)
C56 0.0143(8) 0.0320(10) 0.0205(8) 0.0027(7) 0.0001(6) 0.0015(7)
C57 0.0150(8) 0.0206(9) 0.0313(9) -0.0005(7) 0.0027(7) -0.0043(6)
C58 0.0158(7) 0.0211(8) 0.0237(8) -0.0004(7) 0.0060(6) 0.0043(6)

loop_
_atom_type_symbol
_atom_type_description
_atom_type_scat_dispersion_real
_atom_type_scat_dispersion_imag
_atom_type_scat_source
C C 0.0033 0.0016 'International Tables Vol C Tables 4.2.6.8 and 6.1.1.4'
H H 0.0000 0.0000 'International Tables Vol C Tables 4.2.6.8 and 6.1.1.4'
F F 0.0171 0.0103 'International Tables Vol C Tables 4.2.6.8 and 6.1.1.4'
N N 0.0061 0.0033 'International Tables Vol C Tables 4.2.6.8 and 6.1.1.4'
Si Si 0.0817 0.0704 'International Tables Vol C Tables 4.2.6.8 and 6.1.1.4'

loop_
_geom_angle_atom_site_label_1
_geom_angle_atom_site_label_2
_geom_angle_atom_site_label_3
_geom_angle
_geom_angle_site_symmetry_1
_geom_angle_site_symmetry_3
_geom_angle_publ_flag
F1 Si1 Si2 95.10(4) . . ?
F1 Si1 N1 97.34(6) . . ?
F1 Si1 N2 161.19(6) . . ?
F1 Si1 C1 130.60(6) . . ?
F1 Si1 C16 87.69(6) . . ?
N1 Si1 Si2 118.96(5) . . ?
N1 Si1 N2 67.88(6) . . ?
N1 Si1 C1 34.56(6) . . ?
N1 Si1 C16 115.29(6) . . ?
N2 Si1 Si2 102.21(4) . . ?
N2 Si1 C1 33.35(5) . . ?
C1 Si1 Si2 115.76(4) . . ?
C16 Si1 Si2 124.75(5) . . ?
C16 Si1 N2 88.43(6) . . ?
C16 Si1 C1 102.62(6) . . ?
Si3 Si2 Si1 111.66(2) . . ?
Si3 Si2 Si4 103.62(2) . . ?
Si3 Si2 Si5 104.75(2) . . ?
Si4 Si2 Si1 108.21(2) . . ?
Si5 Si2 Si1 122.19(2) . . ?
Si5 Si2 Si4 104.73(2) . . ?
C21 Si3 Si2 113.38(6) . . ?
C21 Si3 C22 107.34(9) . . ?
C21 Si3 C23 107.29(9) . . ?
C22 Si3 Si2 112.57(6) . . ?
C22 Si3 C23 105.58(9) . . ?
C23 Si3 Si2 110.25(6) . . ?
C24 Si4 Si2 114.17(6) . . ?
C24 Si4 C25 108.75(8) . . ?
C24 Si4 C26 104.38(9) . . ?
C25 Si4 Si2 111.16(6) . . ?
C25 Si4 C26 107.29(8) . . ?
C26 Si4 Si2 110.68(6) . . ?
C27 Si5 Si2 114.68(8) . . ?
C27 Si5 C28 104.71(10) . . ?
C27 Si5 C29 108.19(11) . . ?
C28 Si5 Si2 108.51(7) . . ?
C28 Si5 C29 105.48(10) . . ?
C29 Si5 Si2 114.43(7) . . ?
C1 N1 Si1 95.94(10) . . ?
C1 N1 C8 128.31(13) . . ?
C8 N1 Si1 135.75(11) . . ?
C1 N2 Si1 88.73(10) . . ?
C1 N2 C12 128.74(14) . . ?
C12 N2 Si1 141.69(10) . . ?
C18 N3 C19 115.97(14) . . ?
N1 C1 Si1 49.50(7) . . ?
N1 C1 C2 125.49(14) . . ?
N2 C1 Si1 57.91(8) . . ?
N2 C1 N1 107.34(13) . . ?
N2 C1 C2 127.05(15) . . ?
C2 C1 Si1 172.59(12) . . ?
C3 C2 C1 119.00(15) . . ?
C7 C2 C1 121.52(15) . . ?
C7 C2 C3 119.48(16) . . ?
C2 C3 H3 119.9 . . ?
C4 C3 C2 120.21(18) . . ?
C4 C3 H3 119.9 . . ?
C3 C4 H4 120.0 . . ?
C5 C4 C3 119.90(19) . . ?
C5 C4 H4 120.0 . . ?
C4 C5 H5 120.0 . . ?
C6 C5 C4 120.08(17) . . ?
C6 C5 H5 120.0 . . ?
C5 C6 H6 119.8 . . ?
C5 C6 C7 120.47(18) . . ?
C7 C6 H6 119.8 . . ?
C2 C7 H7 120.1 . . ?
C6 C7 C2 119.85(18) . . ?
C6 C7 H7 120.1 . . ?
N1 C8 C9 110.11(14) . . ?
N1 C8 C10 111.59(14) . . ?
N1 C8 C11 108.89(13) . . ?
C9 C8 C10 110.41(16) . . ?
C9 C8 C11 107.86(15) . . ?
C11 C8 C10 107.87(16) . . ?
C8 C9 H9A 109.5 . . ?
C8 C9 H9B 109.5 . . ?
C8 C9 H9C 109.5 . . ?
H9A C9 H9B 109.5 . . ?
H9A C9 H9C 109.5 . . ?
H9B C9 H9C 109.5 . . ?
C8 C10 H10A 109.5 . . ?
C8 C10 H10B 109.5 . . ?
C8 C10 H10C 109.5 . . ?
H10A C10 H10B 109.5 . . ?
H10A C10 H10C 109.5 . . ?
H10B C10 H10C 109.5 . . ?
C8 C11 H11A 109.5 . . ?
C8 C11 H11B 109.5 . . ?
C8 C11 H11C 109.5 . . ?
H11A C11 H11B 109.5 . . ?
H11A C11 H11C 109.5 . . ?
H11B C11 H11C 109.5 . . ?
N2 C12 C13 106.33(13) . . ?
N2 C12 C14 112.82(14) . . ?
N2 C12 C15 109.99(13) . . ?
C13 C12 C14 108.40(14) . . ?
C15 C12 C13 109.29(15) . . ?
C15 C12 C14 109.89(15) . . ?
C12 C13 H13A 109.5 . . ?
C12 C13 H13B 109.5 . . ?
C12 C13 H13C 109.5 . . ?
H13A C13 H13B 109.5 . . ?
H13A C13 H13C 109.5 . . ?
H13B C13 H13C 109.5 . . ?
C12 C14 H14A 109.5 . . ?
C12 C14 H14B 109.5 . . ?
C12 C14 H14C 109.5 . . ?
H14A C14 H14B 109.5 . . ?
H14A C14 H14C 109.5 . . ?
H14B C14 H14C 109.5 . . ?
C12 C15 H15A 109.5 . . ?
C12 C15 H15B 109.5 . . ?
C12 C15 H15C 109.5 . . ?
H15A C15 H15B 109.5 . . ?
H15A C15 H15C 109.5 . . ?
H15B C15 H15C 109.5 . . ?
C17 C16 Si1 121.54(11) . . ?
C20 C16 Si1 124.97(12) . . ?
C20 C16 C17 113.23(14) . . ?
F2 C17 C16 120.32(14) . . ?
F2 C17 C18 118.04(14) . . ?
C18 C17 C16 121.63(15) . . ?
F3 C18 C17 119.83(15) . . ?
N3 C18 F3 116.49(14) . . ?
N3 C18 C17 123.68(15) . . ?
F4 C19 C20 119.48(15) . . ?
N3 C19 F4 116.41(14) . . ?
N3 C19 C20 124.11(15) . . ?
F5 C20 C16 121.21(14) . . ?
F5 C20 C19 117.45(14) . . ?
C19 C20 C16 121.33(15) . . ?
Si3 C21 H21A 109.5 . . ?
Si3 C21 H21B 109.5 . . ?
Si3 C21 H21C 109.5 . . ?
H21A C21 H21B 109.5 . . ?
H21A C21 H21C 109.5 . . ?
H21B C21 H21C 109.5 . . ?
Si3 C22 H22A 109.5 . . ?
Si3 C22 H22B 109.5 . . ?
Si3 C22 H22C 109.5 . . ?
H22A C22 H22B 109.5 . . ?
H22A C22 H22C 109.5 . . ?
H22B C22 H22C 109.5 . . ?
Si3 C23 H23A 109.5 . . ?
Si3 C23 H23B 109.5 . . ?
Si3 C23 H23C 109.5 . . ?
H23A C23 H23B 109.5 . . ?
H23A C23 H23C 109.5 . . ?
H23B C23 H23C 109.5 . . ?
Si4 C24 H24A 109.5 . . ?
Si4 C24 H24B 109.5 . . ?
Si4 C24 H24C 109.5 . . ?
H24A C24 H24B 109.5 . . ?
H24A C24 H24C 109.5 . . ?
H24B C24 H24C 109.5 . . ?
Si4 C25 H25A 109.5 . . ?
Si4 C25 H25B 109.5 . . ?
Si4 C25 H25C 109.5 . . ?
H25A C25 H25B 109.5 . . ?
H25A C25 H25C 109.5 . . ?
H25B C25 H25C 109.5 . . ?
Si4 C26 H26A 109.5 . . ?
Si4 C26 H26B 109.5 . . ?
Si4 C26 H26C 109.5 . . ?
H26A C26 H26B 109.5 . . ?
H26A C26 H26C 109.5 . . ?
H26B C26 H26C 109.5 . . ?
Si5 C27 H27A 109.5 . . ?
Si5 C27 H27B 109.5 . . ?
Si5 C27 H27C 109.5 . . ?
H27A C27 H27B 109.5 . . ?
H27A C27 H27C 109.5 . . ?
H27B C27 H27C 109.5 . . ?
Si5 C28 H28A 109.5 . . ?
Si5 C28 H28B 109.5 . . ?
Si5 C28 H28C 109.5 . . ?
H28A C28 H28B 109.5 . . ?
H28A C28 H28C 109.5 . . ?
H28B C28 H28C 109.5 . . ?
Si5 C29 H29A 109.5 . . ?
Si5 C29 H29B 109.5 . . ?
Si5 C29 H29C 109.5 . . ?
H29A C29 H29B 109.5 . . ?
H29A C29 H29C 109.5 . . ?
H29B C29 H29C 109.5 . . ?
Si7 Si6 C30 116.66(4) . . ?
F6 Si6 Si7 95.23(4) . . ?
F6 Si6 N4 96.49(6) . . ?
F6 Si6 N5 160.43(6) . . ?
F6 Si6 C30 129.46(5) . . ?
F6 Si6 C45 89.70(6) . . ?
N4 Si6 Si7 119.87(5) . . ?
N4 Si6 N5 67.38(6) . . ?
N4 Si6 C30 34.25(6) . . ?
N4 Si6 C45 115.47(6) . . ?
N5 Si6 Si7 102.38(4) . . ?
N5 Si6 C30 33.19(5) . . ?
C45 Si6 Si7 123.34(5) . . ?
C45 Si6 N5 87.71(6) . . ?
C45 Si6 C30 101.95(6) . . ?
Si8 Si7 Si6 110.13(2) . . ?
Si9 Si7 Si6 121.34(2) . . ?
Si9 Si7 Si8 103.46(2) . . ?
Si10 Si7 Si6 109.53(2) . . ?
Si10 Si7 Si8 103.33(2) . . ?
Si10 Si7 Si9 107.50(2) . . ?
C50 Si8 Si7 114.07(6) . . ?
C50 Si8 C51 105.33(9) . . ?
C50 Si8 C52 108.22(9) . . ?
C51 Si8 Si7 110.04(6) . . ?
C52 Si8 Si7 112.14(7) . . ?
C52 Si8 C51 106.56(8) . . ?
C53 Si9 Si7 108.56(7) . . ?
C53 Si9 C54 105.20(10) . . ?
C54 Si9 Si7 113.36(7) . . ?
C55 Si9 Si7 116.16(8) . . ?
C55 Si9 C53 105.11(10) . . ?
C55 Si9 C54 107.59(12) . . ?
C56 Si10 Si7 112.70(6) . . ?
C56 Si10 C57 107.19(9) . . ?
C56 Si10 C58 108.13(8) . . ?
C57 Si10 Si7 113.55(6) . . ?
C58 Si10 Si7 109.49(6) . . ?
C58 Si10 C57 105.40(8) . . ?
C30 N4 Si6 96.94(10) . . ?
C30 N4 C37 130.15(13) . . ?
C37 N4 Si6 132.69(11) . . ?
C30 N5 Si6 88.31(10) . . ?
C30 N5 C41 128.36(14) . . ?
C41 N5 Si6 142.74(11) . . ?
C48 N6 C47 115.91(14) . . ?
N4 C30 Si6 48.81(7) . . ?
N4 C30 C31 125.94(14) . . ?
N5 C30 Si6 58.50(8) . . ?
N5 C30 N4 107.19(13) . . ?
N5 C30 C31 126.78(14) . . ?
C31 C30 Si6 172.14(12) . . ?
C32 C31 C30 119.20(15) . . ?
C36 C31 C30 121.05(15) . . ?
C36 C31 C32 119.75(16) . . ?
C31 C32 H32 120.0 . . ?
C33 C32 C31 119.91(17) . . ?
C33 C32 H32 120.0 . . ?
C32 C33 H33 119.9 . . ?
C34 C33 C32 120.11(18) . . ?
C34 C33 H33 119.9 . . ?
C33 C34 H34 120.0 . . ?
C35 C34 C33 120.07(17) . . ?
C35 C34 H34 120.0 . . ?
C34 C35 H35 119.8 . . ?
C34 C35 C36 120.39(18) . . ?
C36 C35 H35 119.8 . . ?
C31 C36 C35 119.77(17) . . ?
C31 C36 H36 120.1 . . ?
C35 C36 H36 120.1 . . ?
N4 C37 C38 108.61(13) . . ?
N4 C37 C39 113.20(13) . . ?
N4 C37 C40 108.58(13) . . ?
C38 C37 C39 109.57(14) . . ?
C38 C37 C40 110.50(15) . . ?
C40 C37 C39 106.35(14) . . ?
C37 C38 H38A 109.5 . . ?
C37 C38 H38B 109.5 . . ?
C37 C38 H38C 109.5 . . ?
H38A C38 H38B 109.5 . . ?
H38A C38 H38C 109.5 . . ?
H38B C38 H38C 109.5 . . ?
C37 C39 H39A 109.5 . . ?
C37 C39 H39B 109.5 . . ?
C37 C39 H39C 109.5 . . ?
H39A C39 H39B 109.5 . . ?
H39A C39 H39C 109.5 . . ?
H39B C39 H39C 109.5 . . ?
C37 C40 H40A 109.5 . . ?
C37 C40 H40B 109.5 . . ?
C37 C40 H40C 109.5 . . ?
H40A C40 H40B 109.5 . . ?
H40A C40 H40C 109.5 . . ?
H40B C40 H40C 109.5 . . ?
N5 C41 C42 106.18(13) . . ?
N5 C41 C43 113.98(14) . . ?
N5 C41 C44 109.24(13) . . ?
C42 C41 C43 108.35(14) . . ?
C42 C41 C44 109.51(15) . . ?
C44 C41 C43 109.47(16) . . ?
C41 C42 H42A 109.5 . . ?
C41 C42 H42B 109.5 . . ?
C41 C42 H42C 109.5 . . ?
H42A C42 H42B 109.5 . . ?
H42A C42 H42C 109.5 . . ?
H42B C42 H42C 109.5 . . ?
C41 C43 H43A 109.5 . . ?
C41 C43 H43B 109.5 . . ?
C41 C43 H43C 109.5 . . ?
H43A C43 H43B 109.5 . . ?
H43A C43 H43C 109.5 . . ?
H43B C43 H43C 109.5 . . ?
C41 C44 H44A 109.5 . . ?
C41 C44 H44B 109.5 . . ?
C41 C44 H44C 109.5 . . ?
H44A C44 H44B 109.5 . . ?
H44A C44 H44C 109.5 . . ?
H44B C44 H44C 109.5 . . ?
C46 C45 Si6 125.19(12) . . ?
C49 C45 Si6 121.59(12) . . ?
C49 C45 C46 113.20(14) . . ?
F7 C46 C45 121.05(14) . . ?
F7 C46 C47 117.50(14) . . ?
C47 C46 C45 121.45(14) . . ?
F8 C47 C46 119.45(14) . . ?
N6 C47 F8 116.46(14) . . ?
N6 C47 C46 124.09(15) . . ?
F9 C48 C49 119.78(15) . . ?
N6 C48 F9 116.48(14) . . ?
N6 C48 C49 123.74(15) . . ?
F10 C49 C45 120.50(14) . . ?
F10 C49 C48 118.01(14) . . ?
C45 C49 C48 121.49(15) . . ?
Si8 C50 H50A 109.5 . . ?
Si8 C50 H50B 109.5 . . ?
Si8 C50 H50C 109.5 . . ?
H50A C50 H50B 109.5 . . ?
H50A C50 H50C 109.5 . . ?
H50B C50 H50C 109.5 . . ?
Si8 C51 H51A 109.5 . . ?
Si8 C51 H51B 109.5 . . ?
Si8 C51 H51C 109.5 . . ?
H51A C51 H51B 109.5 . . ?
H51A C51 H51C 109.5 . . ?
H51B C51 H51C 109.5 . . ?
Si8 C52 H52A 109.5 . . ?
Si8 C52 H52B 109.5 . . ?
Si8 C52 H52C 109.5 . . ?
H52A C52 H52B 109.5 . . ?
H52A C52 H52C 109.5 . . ?
H52B C52 H52C 109.5 . . ?
Si9 C53 H53A 109.5 . . ?
Si9 C53 H53B 109.5 . . ?
Si9 C53 H53C 109.5 . . ?
H53A C53 H53B 109.5 . . ?
H53A C53 H53C 109.5 . . ?
H53B C53 H53C 109.5 . . ?
Si9 C54 H54A 109.5 . . ?
Si9 C54 H54B 109.5 . . ?
Si9 C54 H54C 109.5 . . ?
H54A C54 H54B 109.5 . . ?
H54A C54 H54C 109.5 . . ?
H54B C54 H54C 109.5 . . ?
Si9 C55 H55A 109.5 . . ?
Si9 C55 H55B 109.5 . . ?
Si9 C55 H55C 109.5 . . ?
H55A C55 H55B 109.5 . . ?
H55A C55 H55C 109.5 . . ?
H55B C55 H55C 109.5 . . ?
Si10 C56 H56A 109.5 . . ?
Si10 C56 H56B 109.5 . . ?
Si10 C56 H56C 109.5 . . ?
H56A C56 H56B 109.5 . . ?
H56A C56 H56C 109.5 . . ?
H56B C56 H56C 109.5 . . ?
Si10 C57 H57A 109.5 . . ?
Si10 C57 H57B 109.5 . . ?
Si10 C57 H57C 109.5 . . ?
H57A C57 H57B 109.5 . . ?
H57A C57 H57C 109.5 . . ?
H57B C57 H57C 109.5 . . ?
Si10 C58 H58A 109.5 . . ?
Si10 C58 H58B 109.5 . . ?
Si10 C58 H58C 109.5 . . ?
H58A C58 H58B 109.5 . . ?
H58A C58 H58C 109.5 . . ?
H58B C58 H58C 109.5 . . ?

loop_
_geom_bond_atom_site_label_1
_geom_bond_atom_site_label_2
_geom_bond_distance
_geom_bond_site_symmetry_2
_geom_bond_publ_flag
Si1 Si2 2.3960(6) . ?
Si1 F1 1.6526(10) . ?
Si1 N1 1.8211(14) . ?
Si1 N2 2.0187(14) . ?
Si1 C1 2.3821(16) . ?
Si1 C16 1.9422(16) . ?
Si2 Si3 2.3735(6) . ?
Si2 Si4 2.3836(6) . ?
Si2 Si5 2.3763(6) . ?
Si3 C21 1.8733(18) . ?
Si3 C22 1.8740(18) . ?
Si3 C23 1.8776(18) . ?
Si4 C24 1.8687(19) . ?
Si4 C25 1.8819(17) . ?
Si4 C26 1.8844(17) . ?
Si5 C27 1.873(2) . ?
Si5 C28 1.880(2) . ?
Si5 C29 1.887(2) . ?
F2 C17 1.3454(18) . ?
F3 C18 1.3369(18) . ?
F4 C19 1.3385(18) . ?
F5 C20 1.3488(18) . ?
N1 C1 1.359(2) . ?
N1 C8 1.497(2) . ?
N2 C1 1.310(2) . ?
N2 C12 1.488(2) . ?
N3 C18 1.311(2) . ?
N3 C19 1.311(2) . ?
C1 C2 1.492(2) . ?
C2 C3 1.396(2) . ?
C2 C7 1.394(2) . ?
C3 H3 0.9500 . ?
C3 C4 1.394(2) . ?
C4 H4 0.9500 . ?
C4 C5 1.385(3) . ?
C5 H5 0.9500 . ?
C5 C6 1.384(3) . ?
C6 H6 0.9500 . ?
C6 C7 1.391(2) . ?
C7 H7 0.9500 . ?
C8 C9 1.525(2) . ?
C8 C10 1.530(2) . ?
C8 C11 1.528(2) . ?
C9 H9A 0.9800 . ?
C9 H9B 0.9800 . ?
C9 H9C 0.9800 . ?
C10 H10A 0.9800 . ?
C10 H10B 0.9800 . ?
C10 H10C 0.9800 . ?
C11 H11A 0.9800 . ?
C11 H11B 0.9800 . ?
C11 H11C 0.9800 . ?
C12 C13 1.531(2) . ?
C12 C14 1.533(2) . ?
C12 C15 1.527(2) . ?
C13 H13A 0.9800 . ?
C13 H13B 0.9800 . ?
C13 H13C 0.9800 . ?
C14 H14A 0.9800 . ?
C14 H14B 0.9800 . ?
C14 H14C 0.9800 . ?
C15 H15A 0.9800 . ?
C15 H15B 0.9800 . ?
C15 H15C 0.9800 . ?
C16 C17 1.387(2) . ?
C16 C20 1.385(2) . ?
C17 C18 1.384(2) . ?
C19 C20 1.382(2) . ?
C21 H21A 0.9800 . ?
C21 H21B 0.9800 . ?
C21 H21C 0.9800 . ?
C22 H22A 0.9800 . ?
C22 H22B 0.9800 . ?
C22 H22C 0.9800 . ?
C23 H23A 0.9800 . ?
C23 H23B 0.9800 . ?
C23 H23C 0.9800 . ?
C24 H24A 0.9800 . ?
C24 H24B 0.9800 . ?
C24 H24C 0.9800 . ?
C25 H25A 0.9800 . ?
C25 H25B 0.9800 . ?
C25 H25C 0.9800 . ?
C26 H26A 0.9800 . ?
C26 H26B 0.9800 . ?
C26 H26C 0.9800 . ?
C27 H27A 0.9800 . ?
C27 H27B 0.9800 . ?
C27 H27C 0.9800 . ?
C28 H28A 0.9800 . ?
C28 H28B 0.9800 . ?
C28 H28C 0.9800 . ?
C29 H29A 0.9800 . ?
C29 H29B 0.9800 . ?
C29 H29C 0.9800 . ?
Si6 Si7 2.3939(6) . ?
Si6 F6 1.6558(10) . ?
Si6 N4 1.8155(14) . ?
Si6 N5 2.0429(14) . ?
Si6 C30 2.3949(16) . ?
Si6 C45 1.9414(16) . ?
Si7 Si8 2.3853(6) . ?
Si7 Si9 2.3802(6) . ?
Si7 Si10 2.3756(6) . ?
Si8 C50 1.8764(19) . ?
Si8 C51 1.8850(18) . ?
Si8 C52 1.8808(18) . ?
Si9 C53 1.8805(19) . ?
Si9 C54 1.881(2) . ?
Si9 C55 1.875(2) . ?
Si10 C56 1.8719(18) . ?
Si10 C57 1.8827(18) . ?
Si10 C58 1.8756(17) . ?
F7 C46 1.3498(17) . ?
F8 C47 1.3384(18) . ?
F9 C48 1.3360(18) . ?
F10 C49 1.3455(18) . ?
N4 C30 1.358(2) . ?
N4 C37 1.4916(19) . ?
N5 C30 1.312(2) . ?
N5 C41 1.482(2) . ?
N6 C47 1.313(2) . ?
N6 C48 1.312(2) . ?
C30 C31 1.491(2) . ?
C31 C32 1.398(2) . ?
C31 C36 1.392(2) . ?
C32 H32 0.9500 . ?
C32 C33 1.392(2) . ?
C33 H33 0.9500 . ?
C33 C34 1.386(3) . ?
C34 H34 0.9500 . ?
C34 C35 1.383(3) . ?
C35 H35 0.9500 . ?
C35 C36 1.393(2) . ?
C36 H36 0.9500 . ?
C37 C38 1.527(2) . ?
C37 C39 1.535(2) . ?
C37 C40 1.529(2) . ?
C38 H38A 0.9800 . ?
C38 H38B 0.9800 . ?
C38 H38C 0.9800 . ?
C39 H39A 0.9800 . ?
C39 H39B 0.9800 . ?
C39 H39C 0.9800 . ?
C40 H40A 0.9800 . ?
C40 H40B 0.9800 . ?
C40 H40C 0.9800 . ?
C41 C42 1.530(2) . ?
C41 C43 1.538(2) . ?
C41 C44 1.534(2) . ?
C42 H42A 0.9800 . ?
C42 H42B 0.9800 . ?
C42 H42C 0.9800 . ?
C43 H43A 0.9800 . ?
C43 H43B 0.9800 . ?
C43 H43C 0.9800 . ?
C44 H44A 0.9800 . ?
C44 H44B 0.9800 . ?
C44 H44C 0.9800 . ?
C45 C46 1.388(2) . ?
C45 C49 1.385(2) . ?
C46 C47 1.378(2) . ?
C48 C49 1.385(2) . ?
C50 H50A 0.9800 . ?
C50 H50B 0.9800 . ?
C50 H50C 0.9800 . ?
C51 H51A 0.9800 . ?
C51 H51B 0.9800 . ?
C51 H51C 0.9800 . ?
C52 H52A 0.9800 . ?
C52 H52B 0.9800 . ?
C52 H52C 0.9800 . ?
C53 H53A 0.9800 . ?
C53 H53B 0.9800 . ?
C53 H53C 0.9800 . ?
C54 H54A 0.9800 . ?
C54 H54B 0.9800 . ?
C54 H54C 0.9800 . ?
C55 H55A 0.9800 . ?
C55 H55B 0.9800 . ?
C55 H55C 0.9800 . ?
C56 H56A 0.9800 . ?
C56 H56B 0.9800 . ?
C56 H56C 0.9800 . ?
C57 H57A 0.9800 . ?
C57 H57B 0.9800 . ?
C57 H57C 0.9800 . ?
C58 H58A 0.9800 . ?
C58 H58B 0.9800 . ?
C58 H58C 0.9800 . ?

loop_
_geom_torsion_atom_site_label_1
_geom_torsion_atom_site_label_2
_geom_torsion_atom_site_label_3
_geom_torsion_atom_site_label_4
_geom_torsion
_geom_torsion_site_symmetry_1
_geom_torsion_site_symmetry_2
_geom_torsion_site_symmetry_3
_geom_torsion_site_symmetry_4
_geom_torsion_publ_flag
Si1 N1 C1 N2 3.11(13) . . . . ?
Si1 N1 C1 C2 -173.07(14) . . . . ?
Si1 N1 C8 C9 97.94(18) . . . . ?
Si1 N1 C8 C10 -139.09(15) . . . . ?
Si1 N1 C8 C11 -20.1(2) . . . . ?
Si1 N2 C1 N1 -2.79(12) . . . . ?
Si1 N2 C1 C2 173.31(15) . . . . ?
Si1 N2 C12 C13 1.8(2) . . . . ?
Si1 N2 C12 C14 -116.90(17) . . . . ?
Si1 N2 C12 C15 120.02(17) . . . . ?
Si1 C16 C17 F2 3.5(2) . . . . ?
Si1 C16 C17 C18 -176.73(13) . . . . ?
Si1 C16 C20 F5 -2.3(2) . . . . ?
Si1 C16 C20 C19 176.59(13) . . . . ?
Si2 Si1 N1 C1 -94.14(9) . . . . ?
Si2 Si1 N1 C8 85.84(16) . . . . ?
F1 Si1 N1 C1 165.85(9) . . . . ?
F1 Si1 N1 C8 -14.16(16) . . . . ?
F2 C17 C18 F3 0.5(3) . . . . ?
F2 C17 C18 N3 -179.01(16) . . . . ?
F4 C19 C20 F5 -1.9(2) . . . . ?
F4 C19 C20 C16 179.15(15) . . . . ?
N1 C1 C2 C3 75.5(2) . . . . ?
N1 C1 C2 C7 -104.4(2) . . . . ?
N2 Si1 N1 C1 -2.08(9) . . . . ?
N2 Si1 N1 C8 177.91(17) . . . . ?
N2 C1 C2 C3 -99.9(2) . . . . ?
N2 C1 C2 C7 80.2(2) . . . . ?
N3 C19 C20 F5 177.52(15) . . . . ?
N3 C19 C20 C16 -1.4(3) . . . . ?
C1 Si1 N1 C8 180.0(2) . . . . ?
C1 N1 C8 C9 -82.1(2) . . . . ?
C1 N1 C8 C10 40.9(2) . . . . ?
C1 N1 C8 C11 159.85(16) . . . . ?
C1 N2 C12 C13 167.71(16) . . . . ?
C1 N2 C12 C14 49.0(2) . . . . ?
C1 N2 C12 C15 -74.1(2) . . . . ?
C1 C2 C3 C4 -178.74(16) . . . . ?
C1 C2 C7 C6 178.93(16) . . . . ?
C2 C3 C4 C5 -0.3(3) . . . . ?
C3 C2 C7 C6 -1.0(3) . . . . ?
C3 C4 C5 C6 -0.8(3) . . . . ?
C4 C5 C6 C7 1.0(3) . . . . ?
C5 C6 C7 C2 -0.1(3) . . . . ?
C7 C2 C3 C4 1.2(3) . . . . ?
C8 N1 C1 Si1 -179.99(19) . . . . ?
C8 N1 C1 N2 -176.88(14) . . . . ?
C8 N1 C1 C2 6.9(3) . . . . ?
C12 N2 C1 Si1 -171.32(18) . . . . ?
C12 N2 C1 N1 -174.11(14) . . . . ?
C12 N2 C1 C2 2.0(3) . . . . ?
C16 Si1 N1 C1 74.94(11) . . . . ?
C16 Si1 N1 C8 -105.08(16) . . . . ?
C16 C17 C18 F3 -179.27(16) . . . . ?
C16 C17 C18 N3 1.2(3) . . . . ?
C17 C16 C20 F5 -176.38(14) . . . . ?
C17 C16 C20 C19 2.5(2) . . . . ?
C18 N3 C19 F4 179.41(15) . . . . ?
C18 N3 C19 C20 -0.1(3) . . . . ?
C19 N3 C18 F3 -179.39(15) . . . . ?
C19 N3 C18 C17 0.2(3) . . . . ?
C20 C16 C17 F2 177.79(15) . . . . ?
C20 C16 C17 C18 -2.4(2) . . . . ?
Si6 N4 C30 N5 4.10(13) . . . . ?
Si6 N4 C30 C31 -172.52(13) . . . . ?
Si6 N4 C37 C38 74.54(18) . . . . ?
Si6 N4 C37 C39 -163.52(12) . . . . ?
Si6 N4 C37 C40 -45.7(2) . . . . ?
Si6 N5 C30 N4 -3.62(11) . . . . ?
Si6 N5 C30 C31 172.96(14) . . . . ?
Si6 N5 C41 C42 -4.8(2) . . . . ?
Si6 N5 C41 C43 -124.03(17) . . . . ?
Si6 N5 C41 C44 113.17(18) . . . . ?
Si6 C45 C46 F7 2.4(2) . . . . ?
Si6 C45 C46 C47 -177.92(13) . . . . ?
Si6 C45 C49 F10 -1.9(2) . . . . ?
Si6 C45 C49 C48 177.63(13) . . . . ?
Si7 Si6 N4 C30 -94.36(9) . . . . ?
Si7 Si6 N4 C37 90.81(14) . . . . ?
F6 Si6 N4 C30 165.78(9) . . . . ?
F6 Si6 N4 C37 -9.05(15) . . . . ?
F7 C46 C47 F8 -1.5(2) . . . . ?
F7 C46 C47 N6 178.42(15) . . . . ?
F9 C48 C49 F10 1.0(3) . . . . ?
F9 C48 C49 C45 -178.50(16) . . . . ?
N4 C30 C31 C32 76.5(2) . . . . ?
N4 C30 C31 C36 -103.2(2) . . . . ?
N5 Si6 N4 C30 -2.72(9) . . . . ?
N5 Si6 N4 C37 -177.55(15) . . . . ?
N5 C30 C31 C32 -99.4(2) . . . . ?
N5 C30 C31 C36 80.8(2) . . . . ?
N6 C48 C49 F10 -178.68(16) . . . . ?
N6 C48 C49 C45 1.8(3) . . . . ?
C30 Si6 N4 C37 -174.8(2) . . . . ?
C30 N4 C37 C38 -98.74(18) . . . . ?
C30 N4 C37 C39 23.2(2) . . . . ?
C30 N4 C37 C40 141.06(17) . . . . ?
C30 N5 C41 C42 163.26(15) . . . . ?
C30 N5 C41 C43 44.1(2) . . . . ?
C30 N5 C41 C44 -78.7(2) . . . . ?
C30 C31 C32 C33 -179.97(16) . . . . ?
C30 C31 C36 C35 179.75(16) . . . . ?
C31 C32 C33 C34 0.6(3) . . . . ?
C32 C31 C36 C35 0.0(3) . . . . ?
C32 C33 C34 C35 -0.7(3) . . . . ?
C33 C34 C35 C36 0.5(3) . . . . ?
C34 C35 C36 C31 -0.1(3) . . . . ?
C36 C31 C32 C33 -0.2(3) . . . . ?
C37 N4 C30 Si6 175.03(19) . . . . ?
C37 N4 C30 N5 179.13(14) . . . . ?
C37 N4 C30 C31 2.5(3) . . . . ?
C41 N5 C30 Si6 -172.82(17) . . . . ?
C41 N5 C30 N4 -176.44(14) . . . . ?
C41 N5 C30 C31 0.1(3) . . . . ?
C45 Si6 N4 C30 73.00(11) . . . . ?
C45 Si6 N4 C37 -101.83(14) . . . . ?
C45 C46 C47 F8 178.80(15) . . . . ?
C45 C46 C47 N6 -1.3(3) . . . . ?
C46 C45 C49 F10 176.55(15) . . . . ?
C46 C45 C49 C48 -3.9(2) . . . . ?
C47 N6 C48 F9 -178.78(15) . . . . ?
C47 N6 C48 C49 0.9(3) . . . . ?
C48 N6 C47 F8 178.73(15) . . . . ?
C48 N6 C47 C46 -1.2(3) . . . . ?
C49 C45 C46 F7 -175.99(14) . . . . ?
C49 C45 C46 C47 3.7(2) . . . . ?
